data_1518132
loop_
_publ_author_name
'Yang, Xing-Wei'
'Yang, Cui-Ping'
'Jiang, Li-Ping'
'Qin, Xu-Jie'
'Liu, Ya-Ping'
'Shen, Qiu-Shuo'
'Chen, Yong-Bin'
'Luo, Xiao-Dong'

_publ_section_title
;
 Indole alkaloids with new skeleton activating neural stem cells.
;
_journal_issue 21
_journal_name_full 'Organic letters'
_journal_page_first 5808
_journal_page_last 5811
_journal_paper_doi 10.1021/ol5029223
_journal_volume 16
_journal_year 2014
_chemical_absolute_configuration unk
_chemical_formula_moiety 'C21 H26 N2 O3'
_chemical_formula_sum 'C21 H26 N2 O3'
_chemical_formula_weight 354.44
_chemical_name_systematic
; 
 ? 
;
_space_group_IT_number 4
_symmetry_cell_setting monoclinic
_symmetry_space_group_name_Hall 'P 2yb'
_symmetry_space_group_name_H-M 'P 1 21 1'
_atom_sites_solution_hydrogens geom
_atom_sites_solution_primary direct
_atom_sites_solution_secondary difmap
_audit_creation_method SHELXL-97
_cell_angle_alpha 90.00
_cell_angle_beta 90.3850(10)
_cell_angle_gamma 90.00
_cell_formula_units_Z 2
_cell_length_a 10.5788(10)
_cell_length_b 7.7312(7)
_cell_length_c 10.8099(10)
_cell_measurement_reflns_used 7467
_cell_measurement_temperature 100(2)
_cell_measurement_theta_max 30.02
_cell_measurement_theta_min 2.63
_cell_volume 884.09(14)
_computing_cell_refinement 'Bruker SAINT'
_computing_data_collection 'Bruker APEX2'
_computing_data_reduction 'Bruker SAINT'
_computing_molecular_graphics 'Bruker SHELXTL'
_computing_publication_material 'Bruker SHELXTL'
_computing_structure_refinement 'SHELXL-97 (Sheldrick, 2008)'
_computing_structure_solution 'SHELXS-97 (Sheldrick, 2008)'
_diffrn_ambient_temperature 100(2)
_diffrn_measured_fraction_theta_full 0.968
_diffrn_measured_fraction_theta_max 0.968
_diffrn_measurement_device_type 'Bruker APEX-II CCD'
_diffrn_measurement_method '\f and \w scans'
_diffrn_radiation_monochromator graphite
_diffrn_radiation_source 'fine-focus sealed tube'
_diffrn_radiation_type MoK\a
_diffrn_radiation_wavelength 0.71073
_diffrn_reflns_av_R_equivalents 0.0182
_diffrn_reflns_av_sigmaI/netI 0.0251
_diffrn_reflns_limit_h_max 14
_diffrn_reflns_limit_h_min -14
_diffrn_reflns_limit_k_max 10
_diffrn_reflns_limit_k_min -10
_diffrn_reflns_limit_l_max 15
_diffrn_reflns_limit_l_min -13
_diffrn_reflns_number 9423
_diffrn_reflns_theta_full 30.02
_diffrn_reflns_theta_max 30.02
_diffrn_reflns_theta_min 1.88
_exptl_absorpt_coefficient_mu 0.089
_exptl_absorpt_correction_T_max 0.9720
_exptl_absorpt_correction_T_min 0.9551
_exptl_absorpt_correction_type multi-scan
_exptl_absorpt_process_details sadabs
_exptl_crystal_colour colourless
_exptl_crystal_density_diffrn 1.331
_exptl_crystal_density_method 'not measured'
_exptl_crystal_description chunk
_exptl_crystal_F_000 380
_exptl_crystal_size_max 0.52
_exptl_crystal_size_mid 0.33
_exptl_crystal_size_min 0.32
_refine_diff_density_max 0.270
_refine_diff_density_min -0.271
_refine_diff_density_rms 0.054
_refine_ls_abs_structure_details 'Flack H D (1983), Acta Cryst. A39, 876-881'
_refine_ls_abs_structure_Flack 0.2(6)
_refine_ls_extinction_method none
_refine_ls_goodness_of_fit_ref 1.080
_refine_ls_hydrogen_treatment constr
_refine_ls_matrix_type full
_refine_ls_number_parameters 239
_refine_ls_number_reflns 4855
_refine_ls_number_restraints 1
_refine_ls_restrained_S_all 1.079
_refine_ls_R_factor_all 0.0318
_refine_ls_R_factor_gt 0.0310
_refine_ls_shift/su_max 0.000
_refine_ls_shift/su_mean 0.000
_refine_ls_structure_factor_coef Fsqd
_refine_ls_weighting_details 'calc w=1/[\s^2^(Fo^2^)+(0.0542P)^2^+0.1061P] where P=(Fo^2^+2Fc^2^)/3'
_refine_ls_weighting_scheme calc
_refine_ls_wR_factor_gt 0.0836
_refine_ls_wR_factor_ref 0.0843
_reflns_number_gt 4741
_reflns_number_total 4855
_reflns_threshold_expression >2sigma(I)
_cod_data_source_file ol5029223_si_002.cif
_cod_data_source_block mo_wsy_16_0m
_cod_depositor_comments
;
The following automatic conversions were performed:

'_symmetry_cell_setting' value 'Monoclinic' changed to 'monoclinic'
according to
/home/saulius/struct/COD-crude-data--automatic-downloads/rss-feeds/ACS/lib/dictionaries/cif_core.dic
dictionary named 'cif_core.dic' version 2.4.2 from 2011-04-26.

Automatic conversion script
Id: cif_fix_values 2827 2014-09-09 07:05:25Z andrius 

 Adding full bibliography for 1518132--1518133.cif.
;
_cod_original_sg_symbol_H-M 'P 21'
_cod_database_code 1518132

loop_
_symmetry_equiv_pos_as_xyz
'x, y, z'
'-x, y+1/2, -z'

loop_
_atom_site_label
_atom_site_type_symbol
_atom_site_fract_x
_atom_site_fract_y
_atom_site_fract_z
_atom_site_U_iso_or_equiv
_atom_site_adp_type
_atom_site_occupancy
_atom_site_symmetry_multiplicity
_atom_site_calc_flag
_atom_site_refinement_flags
O25 O 0.49655(7) 0.44572(10) 0.20126(7) 0.01589(15) Uani 1 1 d .
O23 O 0.57857(8) 0.26436(12) 0.06058(8) 0.02236(18) Uani 1 1 d .
O17 O 0.92996(7) 0.26882(10) 0.23138(7) 0.01535(15) Uani 1 1 d .
N1 N 0.80891(8) 0.50003(11) 0.40945(8) 0.01177(16) Uani 1 1 d .
C11 C 0.83757(10) 0.47676(15) 0.75227(9) 0.0184(2) Uani 1 1 d .
H11 H 0.8856 0.5159 0.8214 0.022 Uiso 1 1 calc R
C8 C 0.69512(9) 0.35576(13) 0.55275(9) 0.01249(18) Uani 1 1 d .
C18 C 1.05054(10) 0.41700(16) 0.07122(10) 0.0189(2) Uani 1 1 d .
H18A H 1.1046 0.3143 0.0660 0.028 Uiso 1 1 calc R
H18B H 1.1012 0.5208 0.0558 0.028 Uiso 1 1 calc R
H18C H 0.9829 0.4090 0.0091 0.028 Uiso 1 1 calc R
C19 C 0.99273(9) 0.42772(14) 0.20017(9) 0.01384(18) Uani 1 1 d .
H19 H 1.0644 0.4420 0.2601 0.017 Uiso 1 1 calc R
C20 C 0.90692(9) 0.58637(13) 0.21487(9) 0.01210(17) Uani 1 1 d .
H20 H 0.9497 0.6862 0.1738 0.015 Uiso 1 1 calc R
C21 C 0.88349(9) 0.63730(12) 0.34997(9) 0.01209(17) Uani 1 1 d .
H21 H 0.9668 0.6470 0.3936 0.015 Uiso 1 1 calc R
C13 C 0.79770(9) 0.47074(13) 0.53547(9) 0.01229(17) Uani 1 1 d .
C12 C 0.87081(10) 0.53133(14) 0.63467(9) 0.01530(19) Uani 1 1 d .
H12 H 0.9404 0.6068 0.6220 0.018 Uiso 1 1 calc R
C10 C 0.73464(11) 0.36497(16) 0.77198(10) 0.0201(2) Uani 1 1 d .
H10 H 0.7139 0.3313 0.8539 0.024 Uiso 1 1 calc R
C25 C 0.37297(10) 0.41341(17) 0.14758(11) 0.0214(2) Uani 1 1 d .
H25A H 0.3699 0.4598 0.0632 0.032 Uiso 1 1 calc R
H25B H 0.3082 0.4700 0.1978 0.032 Uiso 1 1 calc R
H25C H 0.3571 0.2886 0.1454 0.032 Uiso 1 1 calc R
C23 C 0.59152(9) 0.35890(13) 0.14876(9) 0.01397(18) Uani 1 1 d .
C16 C 0.71898(9) 0.39597(13) 0.20937(8) 0.01119(17) Uani 1 1 d .
C15 C 0.77715(9) 0.56280(13) 0.15216(9) 0.01202(17) Uani 1 1 d .
H15 H 0.7913 0.5411 0.0621 0.014 Uiso 1 1 calc R
C14 C 0.70048(10) 0.73024(13) 0.16461(9) 0.01409(18) Uani 1 1 d .
H14A H 0.7387 0.8203 0.1116 0.017 Uiso 1 1 calc R
H14B H 0.6134 0.7093 0.1341 0.017 Uiso 1 1 calc R
C3 C 0.69442(10) 0.79748(14) 0.29701(9) 0.01468(18) Uani 1 1 d .
H3A H 0.6554 0.9138 0.2976 0.018 Uiso 1 1 calc R
H3B H 0.6414 0.7194 0.3474 0.018 Uiso 1 1 calc R
N22 N 0.82210(8) 0.80666(11) 0.35046(8) 0.01372(16) Uani 1 1 d .
C24 C 0.82324(10) 0.89330(14) 0.47048(10) 0.01750(19) Uani 1 1 d .
H24A H 0.7647 0.8345 0.5264 0.026 Uiso 1 1 calc R
H24B H 0.7970 1.0140 0.4600 0.026 Uiso 1 1 calc R
H24C H 0.9088 0.8896 0.5056 0.026 Uiso 1 1 calc R
C2 C 0.71450(9) 0.40525(13) 0.34848(9) 0.01143(17) Uani 1 1 d .
C7 C 0.64366(9) 0.31442(13) 0.43295(9) 0.01240(17) Uani 1 1 d .
C6 C 0.53340(9) 0.19556(14) 0.41256(10) 0.01577(19) Uani 1 1 d .
H6A H 0.4546 0.2584 0.4279 0.024 Uiso 1 1 calc R
H6B H 0.5397 0.0972 0.4694 0.024 Uiso 1 1 calc R
H6C H 0.5338 0.1535 0.3271 0.024 Uiso 1 1 calc R
C9 C 0.66319(10) 0.30340(14) 0.67344(9) 0.01642(19) Uani 1 1 d .
H9 H 0.5941 0.2274 0.6870 0.020 Uiso 1 1 calc R
C17 C 0.81010(9) 0.24688(13) 0.17405(10) 0.01485(18) Uani 1 1 d .
H17A H 0.7733 0.1350 0.2001 0.018 Uiso 1 1 calc R
H17B H 0.8204 0.2442 0.0831 0.018 Uiso 1 1 calc R

loop_
_atom_site_aniso_label
_atom_site_aniso_U_11
_atom_site_aniso_U_22
_atom_site_aniso_U_33
_atom_site_aniso_U_23
_atom_site_aniso_U_13
_atom_site_aniso_U_12
O25 0.0116(3) 0.0187(4) 0.0173(3) -0.0047(3) -0.0025(3) 0.0010(3)
O23 0.0197(4) 0.0288(4) 0.0185(4) -0.0108(3) -0.0013(3) -0.0013(3)
O17 0.0128(3) 0.0153(3) 0.0180(3) 0.0021(3) -0.0002(3) 0.0025(3)
N1 0.0115(3) 0.0135(4) 0.0103(3) 0.0002(3) -0.0003(3) -0.0026(3)
C11 0.0222(5) 0.0221(5) 0.0110(4) -0.0004(4) -0.0032(4) -0.0001(4)
C8 0.0121(4) 0.0124(4) 0.0130(4) 0.0010(3) 0.0005(3) 0.0003(3)
C18 0.0156(4) 0.0256(5) 0.0155(4) 0.0009(4) 0.0045(3) 0.0028(4)
C19 0.0118(4) 0.0167(5) 0.0131(4) 0.0010(3) 0.0018(3) 0.0015(3)
C20 0.0109(4) 0.0137(4) 0.0118(4) 0.0009(3) 0.0019(3) 0.0003(3)
C21 0.0115(4) 0.0120(4) 0.0128(4) 0.0010(3) 0.0013(3) -0.0018(3)
C13 0.0130(4) 0.0135(4) 0.0104(4) 0.0010(3) 0.0005(3) 0.0003(3)
C12 0.0152(4) 0.0175(5) 0.0132(4) -0.0002(3) -0.0015(3) -0.0014(3)
C10 0.0236(5) 0.0255(5) 0.0113(4) 0.0038(4) 0.0013(4) -0.0006(4)
C25 0.0128(4) 0.0275(6) 0.0239(5) -0.0047(4) -0.0053(4) -0.0003(4)
C23 0.0132(4) 0.0158(4) 0.0129(4) 0.0001(3) -0.0004(3) -0.0012(3)
C16 0.0103(4) 0.0128(4) 0.0104(4) -0.0014(3) -0.0001(3) -0.0001(3)
C15 0.0118(4) 0.0138(4) 0.0104(4) 0.0011(3) 0.0005(3) 0.0005(3)
C14 0.0148(4) 0.0136(4) 0.0138(4) 0.0018(3) -0.0011(3) 0.0019(3)
C3 0.0143(4) 0.0137(4) 0.0160(4) 0.0003(4) 0.0011(3) 0.0014(3)
N22 0.0148(4) 0.0115(4) 0.0149(4) -0.0015(3) 0.0004(3) -0.0006(3)
C24 0.0199(4) 0.0149(5) 0.0177(4) -0.0033(4) 0.0013(4) -0.0013(4)
C2 0.0109(4) 0.0114(4) 0.0120(4) -0.0005(3) -0.0004(3) -0.0001(3)
C7 0.0119(4) 0.0123(4) 0.0130(4) -0.0002(3) 0.0007(3) 0.0001(3)
C6 0.0139(4) 0.0162(4) 0.0172(4) -0.0005(4) 0.0015(3) -0.0033(4)
C9 0.0160(4) 0.0183(5) 0.0150(4) 0.0040(4) 0.0022(3) -0.0001(4)
C17 0.0145(4) 0.0148(4) 0.0153(4) -0.0023(4) 0.0012(3) 0.0017(3)

loop_
_atom_type_symbol
_atom_type_description
_atom_type_scat_dispersion_real
_atom_type_scat_dispersion_imag
_atom_type_scat_source
C C 0.0033 0.0016 'International Tables Vol C Tables 4.2.6.8 and 6.1.1.4'
H H 0.0000 0.0000 'International Tables Vol C Tables 4.2.6.8 and 6.1.1.4'
N N 0.0061 0.0033 'International Tables Vol C Tables 4.2.6.8 and 6.1.1.4'
O O 0.0106 0.0060 'International Tables Vol C Tables 4.2.6.8 and 6.1.1.4'

loop_
_geom_angle_atom_site_label_1
_geom_angle_atom_site_label_2
_geom_angle_atom_site_label_3
_geom_angle
C23 O25 C25 114.96(8)
C17 O17 C19 114.38(8)
C13 N1 C2 108.15(8)
C13 N1 C21 126.59(8)
C2 N1 C21 123.66(8)
C12 C11 C10 121.78(10)
C12 C11 H11 119.1
C10 C11 H11 119.1
C9 C8 C13 119.41(9)
C9 C8 C7 132.73(9)
C13 C8 C7 107.85(8)
C19 C18 H18A 109.5
C19 C18 H18B 109.5
H18A C18 H18B 109.5
C19 C18 H18C 109.5
H18A C18 H18C 109.5
H18B C18 H18C 109.5
O17 C19 C18 110.86(9)
O17 C19 C20 112.59(8)
C18 C19 C20 112.23(8)
O17 C19 H19 106.9
C18 C19 H19 106.9
C20 C19 H19 106.9
C21 C20 C19 113.77(8)
C21 C20 C15 107.49(7)
C19 C20 C15 112.74(8)
C21 C20 H20 107.5
C19 C20 H20 107.5
C15 C20 H20 107.5
N22 C21 N1 113.87(8)
N22 C21 C20 107.93(8)
N1 C21 C20 108.73(8)
N22 C21 H21 108.7
N1 C21 H21 108.7
C20 C21 H21 108.7
N1 C13 C12 130.38(9)
N1 C13 C8 107.63(8)
C12 C13 C8 121.96(9)
C11 C12 C13 117.30(10)
C11 C12 H12 121.4
C13 C12 H12 121.4
C9 C10 C11 120.86(9)
C9 C10 H10 119.6
C11 C10 H10 119.6
O25 C25 H25A 109.5
O25 C25 H25B 109.5
H25A C25 H25B 109.5
O25 C25 H25C 109.5
H25A C25 H25C 109.5
H25B C25 H25C 109.5
O23 C23 O25 123.83(9)
O23 C23 C16 123.29(9)
O25 C23 C16 112.86(8)
C2 C16 C23 113.89(8)
C2 C16 C17 107.74(8)
C23 C16 C17 107.70(8)
C2 C16 C15 111.82(8)
C23 C16 C15 109.63(8)
C17 C16 C15 105.63(7)
C14 C15 C20 109.40(8)
C14 C15 C16 116.94(8)
C20 C15 C16 106.07(8)
C14 C15 H15 108.0
C20 C15 H15 108.0
C16 C15 H15 108.0
C3 C14 C15 113.31(8)
C3 C14 H14A 108.9
C15 C14 H14A 108.9
C3 C14 H14B 108.9
C15 C14 H14B 108.9
H14A C14 H14B 107.7
N22 C3 C14 109.98(8)
N22 C3 H3A 109.7
C14 C3 H3A 109.7
N22 C3 H3B 109.7
C14 C3 H3B 109.7
H3A C3 H3B 108.2
C24 N22 C21 114.40(8)
C24 N22 C3 111.97(8)
C21 N22 C3 111.29(8)
N22 C24 H24A 109.5
N22 C24 H24B 109.5
H24A C24 H24B 109.5
N22 C24 H24C 109.5
H24A C24 H24C 109.5
H24B C24 H24C 109.5
C7 C2 N1 110.14(8)
C7 C2 C16 131.16(9)
N1 C2 C16 117.89(8)
C2 C7 C8 106.23(9)
C2 C7 C6 129.86(9)
C8 C7 C6 123.91(9)
C7 C6 H6A 109.5
C7 C6 H6B 109.5
H6A C6 H6B 109.5
C7 C6 H6C 109.5
H6A C6 H6C 109.5
H6B C6 H6C 109.5
C10 C9 C8 118.67(10)
C10 C9 H9 120.7
C8 C9 H9 120.7
O17 C17 C16 111.02(8)
O17 C17 H17A 109.4
C16 C17 H17A 109.4
O17 C17 H17B 109.4
C16 C17 H17B 109.4
H17A C17 H17B 108.0

loop_
_geom_bond_atom_site_label_1
_geom_bond_atom_site_label_2
_geom_bond_distance
O25 C23 1.3377(12)
O25 C25 1.4485(12)
O23 C23 1.2083(13)
O17 C17 1.4177(12)
O17 C19 1.4378(12)
N1 C13 1.3868(12)
N1 C2 1.4000(12)
N1 C21 1.4728(12)
C11 C12 1.3869(14)
C11 C10 1.4075(16)
C11 H11 0.9500
C8 C9 1.4093(13)
C8 C13 1.4161(13)
C8 C7 1.4374(13)
C18 C19 1.5282(14)
C18 H18A 0.9800
C18 H18B 0.9800
C18 H18C 0.9800
C19 C20 1.5348(14)
C19 H19 1.0000
C20 C21 1.5344(14)
C20 C15 1.5378(13)
C20 H20 1.0000
C21 N22 1.4615(13)
C21 H21 1.0000
C13 C12 1.3988(13)
C12 H12 0.9500
C10 C9 1.3863(15)
C10 H10 0.9500
C25 H25A 0.9800
C25 H25B 0.9800
C25 H25C 0.9800
C23 C16 1.5224(13)
C16 C2 1.5065(13)
C16 C17 1.5520(13)
C16 C15 1.5588(14)
C15 C14 1.5340(14)
C15 H15 1.0000
C14 C3 1.5245(14)
C14 H14A 0.9900
C14 H14B 0.9900
C3 N22 1.4672(13)
C3 H3A 0.9900
C3 H3B 0.9900
N22 C24 1.4601(13)
C24 H24A 0.9800
C24 H24B 0.9800
C24 H24C 0.9800
C2 C7 1.3776(13)
C7 C6 1.5000(14)
C6 H6A 0.9800
C6 H6B 0.9800
C6 H6C 0.9800
C9 H9 0.9500
C17 H17A 0.9900
C17 H17B 0.9900

loop_
_geom_torsion_atom_site_label_1
_geom_torsion_atom_site_label_2
_geom_torsion_atom_site_label_3
_geom_torsion_atom_site_label_4
_geom_torsion
C17 O17 C19 C18 -77.10(10)
C17 O17 C19 C20 49.55(10)
O17 C19 C20 C21 73.73(10)
C18 C19 C20 C21 -160.35(8)
O17 C19 C20 C15 -49.00(10)
C18 C19 C20 C15 76.92(10)
C13 N1 C21 N22 -79.06(12)
C2 N1 C21 N22 84.78(12)
C13 N1 C21 C20 160.57(9)
C2 N1 C21 C20 -35.58(12)
C19 C20 C21 N22 169.20(8)
C15 C20 C21 N22 -65.23(9)
C19 C20 C21 N1 -66.83(10)
C15 C20 C21 N1 58.74(10)
C2 N1 C13 C12 178.13(10)
C21 N1 C13 C12 -15.98(17)
C2 N1 C13 C8 0.17(11)
C21 N1 C13 C8 166.06(9)
C9 C8 C13 N1 179.71(9)
C7 C8 C13 N1 0.25(11)
C9 C8 C13 C12 1.55(15)
C7 C8 C13 C12 -177.92(9)
C10 C11 C12 C13 0.00(16)
N1 C13 C12 C11 -178.86(10)
C8 C13 C12 C11 -1.16(15)
C12 C11 C10 C9 0.77(18)
C25 O25 C23 O23 2.39(15)
C25 O25 C23 C16 -179.41(9)
O23 C23 C16 C2 -140.52(11)
O25 C23 C16 C2 41.26(12)
O23 C23 C16 C17 -21.10(13)
O25 C23 C16 C17 160.68(8)
O23 C23 C16 C15 93.36(12)
O25 C23 C16 C15 -84.86(10)
C21 C20 C15 C14 57.08(10)
C19 C20 C15 C14 -176.74(8)
C21 C20 C15 C16 -69.88(9)
C19 C20 C15 C16 56.29(10)
C2 C16 C15 C14 -67.52(10)
C23 C16 C15 C14 59.77(11)
C17 C16 C15 C14 175.55(8)
C2 C16 C15 C20 54.77(10)
C23 C16 C15 C20 -177.94(8)
C17 C16 C15 C20 -62.16(9)
C20 C15 C14 C3 -51.21(10)
C16 C15 C14 C3 69.33(11)
C15 C14 C3 N22 50.78(11)
N1 C21 N22 C24 74.45(10)
C20 C21 N22 C24 -164.74(8)
N1 C21 N22 C3 -53.70(11)
C20 C21 N22 C3 67.10(9)
C14 C3 N22 C24 171.81(8)
C14 C3 N22 C21 -58.74(10)
C13 N1 C2 C7 -0.55(12)
C21 N1 C2 C7 -166.95(9)
C13 N1 C2 C16 -171.41(8)
C21 N1 C2 C16 22.19(14)
C23 C16 C2 C7 35.36(15)
C17 C16 C2 C7 -84.04(13)
C15 C16 C2 C7 160.32(10)
C23 C16 C2 N1 -156.08(9)
C17 C16 C2 N1 84.53(11)
C15 C16 C2 N1 -31.12(12)
N1 C2 C7 C8 0.69(11)
C16 C2 C7 C8 169.94(10)
N1 C2 C7 C6 -179.86(10)
C16 C2 C7 C6 -10.62(18)
C9 C8 C7 C2 -179.94(11)
C13 C8 C7 C2 -0.57(11)
C9 C8 C7 C6 0.57(18)
C13 C8 C7 C6 179.94(9)
C11 C10 C9 C8 -0.38(17)
C13 C8 C9 C10 -0.74(15)
C7 C8 C9 C10 178.56(11)
C19 O17 C17 C16 -59.12(10)
C2 C16 C17 O17 -54.41(10)
C23 C16 C17 O17 -177.67(8)
C15 C16 C17 O17 65.24(10)
